data_7704453
loop_
_publ_author_name
'H\"ammer, Matthias'
'Janka, Oliver'
'B\"onnighausen, Judith'
'Klenner, Steffen'
'P\"ottgen, Rainer'
'H\"oppe, Henning A'

_publ_section_title
;
 On the phosphors Na<sub>5</sub>M(WO<sub>4</sub>)<sub>4</sub> (M = Y,
 La-Nd, Sm-Lu, Bi) - crystal structures, thermal decomposition, and
 optical and magnetic properties.
;
_journal_issue 24
_journal_name_full 'Dalton transactions (Cambridge, England : 2003)'
_journal_page_first 8209
_journal_page_last 8225
_journal_paper_doi 10.1039/d0dt00782j
_journal_volume 49
_journal_year 2020
_chemical_formula_moiety 'Na5 O16 Pr1 W4'
_chemical_formula_structural 'Na5 Pr (W O4)4'
_chemical_formula_sum 'Na5 O16 Pr W4'
_chemical_formula_weight 1247.26
_chemical_melting_point 1002
_chemical_name_structure_type Na5Lu(WO4)4
_chemical_name_systematic 'pentasodium praseodymium tetratungstate'
_space_group_crystal_system tetragonal
_space_group_IT_number 88
_space_group_name_Hall '-I 4ad'
_space_group_name_H-M_alt 'I 41/a :2'
_audit_creation_method SHELXL-2014/7
_audit_update_record
;
2020-02-27 deposited with the CCDC.	2020-05-20 downloaded from the CCDC.
;
_cell_angle_alpha 90
_cell_angle_beta 90
_cell_angle_gamma 90
_cell_formula_units_Z 4
_cell_length_a 11.5765(2)
_cell_length_b 11.5765(2)
_cell_length_c 11.4797(2)
_cell_measurement_reflns_used 26586
_cell_measurement_temperature 300(2)
_cell_measurement_theta_max 40.487
_cell_measurement_theta_min 2.499
_cell_volume 1538.46(5)
_computing_structure_refinement 'SHELXL-2014/7 (Sheldrick, 2014)'
_diffrn_ambient_temperature 300(2)
_diffrn_measured_fraction_theta_full 1.000
_diffrn_measured_fraction_theta_max 1.000
_diffrn_measurement_device_type 'D8 Venture Bruker'
_diffrn_measurement_method 'generic phi and omega scans'
_diffrn_radiation_type MoK\a
_diffrn_radiation_wavelength 0.71073
_diffrn_reflns_av_R_equivalents 0.0504
_diffrn_reflns_av_unetI/netI 0.0209
_diffrn_reflns_Laue_measured_fraction_full 1.000
_diffrn_reflns_Laue_measured_fraction_max 1.000
_diffrn_reflns_limit_h_max 21
_diffrn_reflns_limit_h_min -19
_diffrn_reflns_limit_k_max 21
_diffrn_reflns_limit_k_min -21
_diffrn_reflns_limit_l_max 20
_diffrn_reflns_limit_l_min -20
_diffrn_reflns_number 26586
_diffrn_reflns_point_group_measured_fraction_full 1.000
_diffrn_reflns_point_group_measured_fraction_max 1.000
_diffrn_reflns_theta_full 25.242
_diffrn_reflns_theta_max 40.487
_diffrn_reflns_theta_min 2.499
_exptl_absorpt_coefficient_mu 33.124
_exptl_absorpt_correction_type multi-scan
_exptl_absorpt_process_details
; 
 multi-scan absorption correction using SADABS 
(G. M. Sheldrick, (1996). SADABS. Program for Empirical 
Absorption Correction. University of G\"ottingen, Germany.)
;
_exptl_crystal_colour 'pale yellow'
_exptl_crystal_density_diffrn 5.385
_exptl_crystal_description block
_exptl_crystal_F_000 2152
_exptl_crystal_size_max 0.04
_exptl_crystal_size_mid 0.04
_exptl_crystal_size_min 0.04
_exptl_transmission_factor_max 0.7488
_exptl_transmission_factor_min 0.6011
_refine_diff_density_max 1.159
_refine_diff_density_min -1.222
_refine_diff_density_rms 0.277
_refine_ls_extinction_coef 0.000260(13)
_refine_ls_extinction_expression Fc^*^=kFc[1+0.001xFc^2^\l^3^/sin(2\q)]^-1/4^
_refine_ls_extinction_method 'SHELXL-2014/7 (Sheldrick 2014'
_refine_ls_goodness_of_fit_ref 1.076
_refine_ls_hydrogen_treatment undef
_refine_ls_matrix_type full
_refine_ls_number_parameters 60
_refine_ls_number_reflns 2455
_refine_ls_number_restraints 0
_refine_ls_restrained_S_all 1.076
_refine_ls_R_factor_all 0.0240
_refine_ls_R_factor_gt 0.0180
_refine_ls_shift/su_max 0.001
_refine_ls_shift/su_mean 0.000
_refine_ls_structure_factor_coef Fsqd
_refine_ls_weighting_details 'w=1/[\s^2^(Fo^2^)+(0.0054P)^2^+5.7511P] where P=(Fo^2^+2Fc^2^)/3'
_refine_ls_weighting_scheme calc
_refine_ls_wR_factor_gt 0.0289
_refine_ls_wR_factor_ref 0.0298
_reflns_Friedel_coverage 0.000
_reflns_number_gt 2191
_reflns_number_total 2455
_reflns_threshold_expression 'I > 2\s(I)'
_cod_data_source_file d0dt00782j2.cif
_cod_data_source_block Na5Pr(WO4)4
_cod_depositor_comments 'Adding full bibliography for 7704452--7704470.cif.'
_cod_original_cell_volume 1538.46(6)
_cod_original_sg_symbol_H-M 'I 41/a'
_cod_database_code 7704453
_shelx_shelxl_version_number 2014/7
_shelx_space_group_comment
;
The symmetry employed for this shelxl refinement is uniquely defined
by the following loop, which should always be used as a source of
symmetry information in preference to the above space-group names.
They are only intended as comments.
;

loop_
_space_group_symop_operation_xyz
'x, y, z'
'-x+1/2, -y, z+1/2'
'-y+3/4, x+1/4, z+1/4'
'y+3/4, -x+3/4, z+3/4'
'x+1/2, y+1/2, z+1/2'
'-x+1, -y+1/2, z+1'
'-y+5/4, x+3/4, z+3/4'
'y+5/4, -x+5/4, z+5/4'
'-x, -y, -z'
'x-1/2, y, -z-1/2'
'y-3/4, -x-1/4, -z-1/4'
'-y-3/4, x-3/4, -z-3/4'
'-x+1/2, -y+1/2, -z+1/2'
'x, y+1/2, -z'
'y-1/4, -x+1/4, -z+1/4'
'-y-1/4, x-1/4, -z-1/4'

loop_
_atom_site_label
_atom_site_type_symbol
_atom_site_fract_x
_atom_site_fract_y
_atom_site_fract_z
_atom_site_U_iso_or_equiv
_atom_site_adp_type
_atom_site_occupancy
_atom_site_site_symmetry_order
_atom_site_calc_flag
_atom_site_refinement_flags_posn
_atom_site_refinement_flags_adp
_atom_site_refinement_flags_occupancy
_atom_site_disorder_assembly
_atom_site_disorder_group
W1 W 0.18105(2) 0.65403(2) 0.10954(2) 0.00900(2) Uani 1 1 d . . . . .
Pr1 Pr 0.5000 0.7500 0.1250 0.00765(4) Uani 1 4 d S T P . .
Na1 Na 0.12175(10) 0.45446(10) -0.15701(10) 0.01594(19) Uani 1 1 d . . . . .
Na2 Na 0.0000 0.7500 -0.1250 0.0257(5) Uani 1 4 d S T P . .
O1 O 0.14931(17) 0.77859(16) 0.02504(17) 0.0160(3) Uani 1 1 d . . . . .
O2 O 0.18016(18) 0.53444(17) 0.01539(17) 0.0171(3) Uani 1 1 d . . . . .
O3 O 0.06144(15) 0.63468(16) 0.20620(16) 0.0130(3) Uani 1 1 d . . . . .
O4 O 0.31626(15) 0.66415(16) 0.18725(16) 0.0138(3) Uani 1 1 d . . . . .

loop_
_atom_site_aniso_label
_atom_site_aniso_U_11
_atom_site_aniso_U_22
_atom_site_aniso_U_33
_atom_site_aniso_U_23
_atom_site_aniso_U_13
_atom_site_aniso_U_12
W1 0.00867(3) 0.00899(3) 0.00936(4) -0.00045(3) -0.00001(2) 0.00012(2)
Pr1 0.00759(5) 0.00759(5) 0.00777(9) 0.000 0.000 0.000
Na1 0.0164(5) 0.0167(5) 0.0147(5) -0.0028(4) -0.0020(4) -0.0011(4)
Na2 0.0300(8) 0.0300(8) 0.0170(11) 0.000 0.000 0.000
O1 0.0163(8) 0.0147(7) 0.0170(9) 0.0044(6) 0.0007(6) 0.0014(6)
O2 0.0221(9) 0.0161(8) 0.0132(8) -0.0047(6) 0.0002(6) -0.0011(7)
O3 0.0109(6) 0.0148(7) 0.0134(7) -0.0016(6) 0.0009(5) 0.0005(5)
O4 0.0114(7) 0.0178(8) 0.0121(7) 0.0028(6) -0.0007(5) -0.0023(6)

loop_
_atom_type_symbol
_atom_type_description
_atom_type_scat_dispersion_real
_atom_type_scat_dispersion_imag
_atom_type_scat_source
O O 0.0106 0.0060 'International Tables Vol C Tables 4.2.6.8 and 6.1.1.4'
Na Na 0.0362 0.0249 'International Tables Vol C Tables 4.2.6.8 and 6.1.1.4'
Pr Pr -0.2180 2.8214 'International Tables Vol C Tables 4.2.6.8 and 6.1.1.4'
W W -0.8490 6.8722 'International Tables Vol C Tables 4.2.6.8 and 6.1.1.4'

loop_
_geom_angle_atom_site_label_1
_geom_angle_atom_site_label_2
_geom_angle_atom_site_label_3
_geom_angle
_geom_angle_site_symmetry_1
_geom_angle_site_symmetry_3
_geom_angle_publ_flag
O2 W1 O1 107.61(9) . . ?
O2 W1 O3 106.17(9) . . ?
O1 W1 O3 106.28(9) . . ?
O2 W1 O4 111.12(9) . . ?
O1 W1 O4 113.36(9) . . ?
O3 W1 O4 111.89(8) . . ?
O2 W1 Na1 40.51(7) . 3 ?
O1 W1 Na1 143.08(7) . 3 ?
O3 W1 Na1 102.01(6) . 3 ?
O4 W1 Na1 76.19(6) . 3 ?
O2 W1 Na1 148.95(7) . 14 ?
O1 W1 Na1 41.94(7) . 14 ?
O3 W1 Na1 83.05(6) . 14 ?
O4 W1 Na1 91.60(6) . 14 ?
Na1 W1 Na1 167.77(3) 3 14 ?
O2 W1 Na2 77.23(7) . . ?
O1 W1 Na2 38.56(6) . . ?
O3 W1 Na2 92.99(6) . . ?
O4 W1 Na2 148.99(6) . . ?
Na1 W1 Na2 117.733(19) 3 . ?
Na1 W1 Na2 72.66(2) 14 . ?
O2 W1 Na1 98.82(7) . 16_665 ?
O1 W1 Na1 34.17(6) . 16_665 ?
O3 W1 Na1 139.23(6) . 16_665 ?
O4 W1 Na1 87.45(6) . 16_665 ?
Na1 W1 Na1 117.72(2) 3 16_665 ?
Na1 W1 Na1 60.02(3) 14 16_665 ?
Na2 W1 Na1 61.561(18) . 16_665 ?
O4 Pr1 O4 94.86(2) 6_564 12_766 ?
O4 Pr1 O4 94.86(2) 6_564 15_565 ?
O4 Pr1 O4 146.14(9) 12_766 15_565 ?
O4 Pr1 O4 146.14(9) 6_564 . ?
O4 Pr1 O4 94.86(2) 12_766 . ?
O4 Pr1 O4 94.86(2) 15_565 . ?
O4 Pr1 O3 144.82(6) 6_564 4_454 ?
O4 Pr1 O3 74.91(6) 12_766 4_454 ?
O4 Pr1 O3 78.54(6) 15_565 4_454 ?
O4 Pr1 O3 69.00(6) . 4_454 ?
O4 Pr1 O3 78.54(6) 6_564 13_565 ?
O4 Pr1 O3 144.82(6) 12_766 13_565 ?
O4 Pr1 O3 69.00(6) 15_565 13_565 ?
O4 Pr1 O3 74.91(6) . 13_565 ?
O3 Pr1 O3 128.42(5) 4_454 13_565 ?
O4 Pr1 O3 74.91(6) 6_564 10_656 ?
O4 Pr1 O3 69.00(6) 12_766 10_656 ?
O4 Pr1 O3 144.82(6) 15_565 10_656 ?
O4 Pr1 O3 78.54(6) . 10_656 ?
O3 Pr1 O3 128.42(5) 4_454 10_656 ?
O3 Pr1 O3 75.95(9) 13_565 10_656 ?
O4 Pr1 O3 69.00(6) 6_564 7_554 ?
O4 Pr1 O3 78.54(6) 12_766 7_554 ?
O4 Pr1 O3 74.91(6) 15_565 7_554 ?
O4 Pr1 O3 144.82(6) . 7_554 ?
O3 Pr1 O3 75.95(9) 4_454 7_554 ?
O3 Pr1 O3 128.42(5) 13_565 7_554 ?
O3 Pr1 O3 128.42(5) 10_656 7_554 ?
O4 Pr1 Na1 38.60(5) 6_564 5 ?
O4 Pr1 Na1 126.42(5) 12_766 5 ?
O4 Pr1 Na1 78.34(5) 15_565 5 ?
O4 Pr1 Na1 112.95(5) . 5 ?
O3 Pr1 Na1 156.88(4) 4_454 5 ?
O3 Pr1 Na1 40.02(4) 13_565 5 ?
O3 Pr1 Na1 72.89(5) 10_656 5 ?
O3 Pr1 Na1 98.07(5) 7_554 5 ?
O4 Pr1 Na1 126.42(5) 6_564 16_665 ?
O4 Pr1 Na1 112.95(5) 12_766 16_665 ?
O4 Pr1 Na1 38.60(5) 15_565 16_665 ?
O4 Pr1 Na1 78.34(5) . 16_665 ?
O3 Pr1 Na1 40.02(4) 4_454 16_665 ?
O3 Pr1 Na1 98.07(5) 13_565 16_665 ?
O3 Pr1 Na1 156.88(4) 10_656 16_665 ?
O3 Pr1 Na1 72.89(5) 7_554 16_665 ?
Na1 Pr1 Na1 116.88(2) 5 16_665 ?
O4 Pr1 Na1 78.34(5) 6_564 11_665 ?
O4 Pr1 Na1 38.60(5) 12_766 11_665 ?
O4 Pr1 Na1 112.95(5) 15_565 11_665 ?
O4 Pr1 Na1 126.42(5) . 11_665 ?
O3 Pr1 Na1 72.89(5) 4_454 11_665 ?
O3 Pr1 Na1 156.88(4) 13_565 11_665 ?
O3 Pr1 Na1 98.07(5) 10_656 11_665 ?
O3 Pr1 Na1 40.02(4) 7_554 11_665 ?
Na1 Pr1 Na1 116.88(2) 5 11_665 ?
Na1 Pr1 Na1 95.49(4) 16_665 11_665 ?
O4 Pr1 Na1 112.95(5) 6_564 2_565 ?
O4 Pr1 Na1 78.34(5) 12_766 2_565 ?
O4 Pr1 Na1 126.42(5) 15_565 2_565 ?
O4 Pr1 Na1 38.60(5) . 2_565 ?
O3 Pr1 Na1 98.07(5) 4_454 2_565 ?
O3 Pr1 Na1 72.89(5) 13_565 2_565 ?
O3 Pr1 Na1 40.02(4) 10_656 2_565 ?
O3 Pr1 Na1 156.88(4) 7_554 2_565 ?
Na1 Pr1 Na1 95.49(4) 5 2_565 ?
Na1 Pr1 Na1 116.88(2) 16_665 2_565 ?
Na1 Pr1 Na1 116.88(2) 11_665 2_565 ?
O2 Na1 O4 143.05(9) . 2_564 ?
O2 Na1 O1 109.44(8) . 11_565 ?
O4 Na1 O1 96.77(8) 2_564 11_565 ?
O2 Na1 O3 129.22(9) . 9_565 ?
O4 Na1 O3 80.93(7) 2_564 9_565 ?
O1 Na1 O3 77.16(7) 11_565 9_565 ?
O2 Na1 O2 82.41(5) . 4_454 ?
O4 Na1 O2 79.07(7) 2_564 4_454 ?
O1 Na1 O2 76.13(7) 11_565 4_454 ?
O3 Na1 O2 144.23(8) 9_565 4_454 ?
O2 Na1 O1 76.87(8) . 14_545 ?
O4 Na1 O1 87.01(7) 2_564 14_545 ?
O1 Na1 O1 160.63(7) 11_565 14_545 ?
O3 Na1 O1 84.74(7) 9_565 14_545 ?
O2 Na1 O1 123.22(8) 4_454 14_545 ?
O2 Na1 W1 61.83(6) . 4_454 ?
O4 Na1 W1 88.73(5) 2_564 4_454 ?
O1 Na1 W1 100.36(6) 11_565 4_454 ?
O3 Na1 W1 168.93(6) 9_565 4_454 ?
O2 Na1 W1 27.45(5) 4_454 4_454 ?
O1 Na1 W1 98.71(5) 14_545 4_454 ?
O2 Na1 W1 101.80(6) . 14_545 ?
O4 Na1 W1 59.60(5) 2_564 14_545 ?
O1 Na1 W1 148.00(6) 11_565 14_545 ?
O3 Na1 W1 77.89(5) 9_565 14_545 ?
O2 Na1 W1 115.62(6) 4_454 14_545 ?
O1 Na1 W1 27.66(4) 14_545 14_545 ?
W1 Na1 W1 100.29(3) 4_454 14_545 ?
O2 Na1 Na1 42.23(5) . 3 ?
O4 Na1 Na1 106.02(6) 2_564 3 ?
O1 Na1 Na1 150.78(6) 11_565 3 ?
O3 Na1 Na1 123.78(7) 9_565 3 ?
O2 Na1 Na1 90.29(5) 4_454 3 ?
O1 Na1 Na1 41.69(5) 14_545 3 ?
W1 Na1 Na1 62.87(2) 4_454 3 ?
W1 Na1 Na1 61.21(3) 14_545 3 ?
O2 Na1 Na1 112.42(7) . 4_454 ?
O4 Na1 Na1 69.18(5) 2_564 4_454 ?
O1 Na1 Na1 44.63(6) 11_565 4_454 ?
O3 Na1 Na1 106.39(6) 9_565 4_454 ?
O2 Na1 Na1 38.40(5) 4_454 4_454 ?
O1 Na1 Na1 151.13(6) 14_545 4_454 ?
W1 Na1 Na1 65.84(3) 4_454 4_454 ?
W1 Na1 Na1 127.34(3) 14_545 4_454 ?
Na1 Na1 Na1 128.60(2) 3 4_454 ?
O2 Na1 W1 127.16(7) . 11_565 ?
O4 Na1 W1 86.52(6) 2_564 11_565 ?
O1 Na1 W1 24.33(5) 11_565 11_565 ?
O3 Na1 W1 53.60(5) 9_565 11_565 ?
O2 Na1 W1 95.71(6) 4_454 11_565 ?
O1 Na1 W1 138.34(6) 14_545 11_565 ?
W1 Na1 W1 122.22(3) 4_454 11_565 ?
W1 Na1 W1 125.23(3) 14_545 11_565 ?
Na1 Na1 W1 166.96(3) 3 11_565 ?
Na1 Na1 W1 58.77(3) 4_454 11_565 ?
O2 Na1 Na2 69.76(6) . . ?
O4 Na1 Na2 136.36(6) 2_564 . ?
O1 Na1 Na2 40.83(5) 11_565 . ?
O3 Na1 Na2 94.77(5) 9_565 . ?
O2 Na1 Na2 80.06(6) 4_454 . ?
O1 Na1 Na2 136.15(6) 14_545 . ?
W1 Na1 Na2 90.01(2) 4_454 . ?
W1 Na1 Na2 161.76(4) 14_545 . ?
Na1 Na1 Na2 111.98(2) 3 . ?
Na1 Na1 Na2 70.64(4) 4_454 . ?
W1 Na1 Na2 58.056(17) 11_565 . ?
O1 Na2 O1 91.23(9) 11_565 16_665 ?
O1 Na2 O1 119.29(5) 11_565 6_464 ?
O1 Na2 O1 119.29(5) 16_665 6_464 ?
O1 Na2 O1 119.29(5) 11_565 . ?
O1 Na2 O1 119.29(5) 16_665 . ?
O1 Na2 O1 91.23(9) 6_464 . ?
O1 Na2 W1 26.72(4) 11_565 11_565 ?
O1 Na2 W1 81.00(5) 16_665 11_565 ?
O1 Na2 W1 103.24(4) 6_464 11_565 ?
O1 Na2 W1 145.15(5) . 11_565 ?
O1 Na2 W1 145.15(5) 11_565 6_464 ?
O1 Na2 W1 103.24(4) 16_665 6_464 ?
O1 Na2 W1 26.72(4) 6_464 6_464 ?
O1 Na2 W1 81.00(5) . 6_464 ?
W1 Na2 W1 124.261(2) 11_565 6_464 ?
O1 Na2 W1 81.00(5) 11_565 16_665 ?
O1 Na2 W1 26.72(4) 16_665 16_665 ?
O1 Na2 W1 145.15(5) 6_464 16_665 ?
O1 Na2 W1 103.24(4) . 16_665 ?
W1 Na2 W1 82.765(3) 11_565 16_665 ?
W1 Na2 W1 124.261(2) 6_464 16_665 ?
O1 Na2 W1 103.24(4) 11_565 . ?
O1 Na2 W1 145.15(5) 16_665 . ?
O1 Na2 W1 81.00(5) 6_464 . ?
O1 Na2 W1 26.72(4) . . ?
W1 Na2 W1 124.261(2) 11_565 . ?
W1 Na2 W1 82.765(3) 6_464 . ?
W1 Na2 W1 124.262(2) 16_665 . ?
O1 Na2 Na1 102.21(5) 11_565 16_665 ?
O1 Na2 Na1 85.80(5) 16_665 16_665 ?
O1 Na2 Na1 128.88(5) 6_464 16_665 ?
O1 Na2 Na1 40.01(5) . 16_665 ?
W1 Na2 Na1 125.478(19) 11_565 16_665 ?
W1 Na2 Na1 110.239(19) 6_464 16_665 ?
W1 Na2 Na1 64.398(17) 16_665 16_665 ?
W1 Na2 Na1 60.382(17) . 16_665 ?
O1 Na2 Na1 85.80(5) 11_565 11_565 ?
O1 Na2 Na1 102.21(5) 16_665 11_565 ?
O1 Na2 Na1 40.01(5) 6_464 11_565 ?
O1 Na2 Na1 128.88(5) . 11_565 ?
W1 Na2 Na1 64.398(17) 11_565 11_565 ?
W1 Na2 Na1 60.382(17) 6_464 11_565 ?
W1 Na2 Na1 125.478(19) 16_665 11_565 ?
W1 Na2 Na1 110.239(19) . 11_565 ?
Na1 Na2 Na1 168.66(4) 16_665 11_565 ?
O1 Na2 Na1 128.88(5) 11_565 6_464 ?
O1 Na2 Na1 40.01(5) 16_665 6_464 ?
O1 Na2 Na1 85.80(5) 6_464 6_464 ?
O1 Na2 Na1 102.21(5) . 6_464 ?
W1 Na2 Na1 110.239(19) 11_565 6_464 ?
W1 Na2 Na1 64.398(17) 6_464 6_464 ?
W1 Na2 Na1 60.382(17) 16_665 6_464 ?
W1 Na2 Na1 125.478(19) . 6_464 ?
Na1 Na2 Na1 90.559(4) 16_665 6_464 ?
Na1 Na2 Na1 90.559(4) 11_565 6_464 ?
O1 Na2 Na1 40.01(5) 11_565 . ?
O1 Na2 Na1 128.88(5) 16_665 . ?
O1 Na2 Na1 102.21(5) 6_464 . ?
O1 Na2 Na1 85.80(5) . . ?
W1 Na2 Na1 60.382(17) 11_565 . ?
W1 Na2 Na1 125.478(19) 6_464 . ?
W1 Na2 Na1 110.239(19) 16_665 . ?
W1 Na2 Na1 64.398(17) . . ?
Na1 Na2 Na1 90.559(4) 16_665 . ?
Na1 Na2 Na1 90.560(4) 11_565 . ?
Na1 Na2 Na1 168.66(4) 6_464 . ?
W1 O1 Na1 121.50(10) . 16_665 ?
W1 O1 Na2 114.71(9) . . ?
Na1 O1 Na2 99.16(7) 16_665 . ?
W1 O1 Na1 110.40(9) . 14 ?
Na1 O1 Na1 93.68(8) 16_665 14 ?
Na2 O1 Na1 115.70(8) . 14 ?
W1 O2 Na1 148.57(12) . . ?
W1 O2 Na1 112.04(10) . 3 ?
Na1 O2 Na1 99.38(7) . 3 ?
W1 O3 Na1 125.86(10) . 9_565 ?
W1 O3 Pr1 130.17(9) . 13_565 ?
Na1 O3 Pr1 99.30(7) 9_565 13_565 ?
W1 O4 Na1 126.78(9) . 2_565 ?
W1 O4 Pr1 129.33(9) . . ?
Na1 O4 Pr1 101.08(7) 2_565 . ?

loop_
_geom_bond_atom_site_label_1
_geom_bond_atom_site_label_2
_geom_bond_distance
_geom_bond_site_symmetry_2
_geom_bond_publ_flag
W1 O2 1.7563(19) . ?
W1 O1 1.7763(19) . ?
W1 O3 1.7885(18) . ?
W1 O4 1.8054(18) . ?
W1 Na1 3.5316(11) 3 ?
W1 Na1 3.5867(12) 14 ?
W1 Na2 3.58837(10) . ?
W1 Na1 3.6762(11) 16_665 ?
Pr1 O4 2.4541(17) 6_564 ?
Pr1 O4 2.4541(17) 12_766 ?
Pr1 O4 2.4541(17) 15_565 ?
Pr1 O4 2.4541(17) . ?
Pr1 O3 2.4583(18) 4_454 ?
Pr1 O3 2.4583(18) 13_565 ?
Pr1 O3 2.4583(18) 10_656 ?
Pr1 O3 2.4583(18) 7_554 ?
Pr1 Na1 3.7217(11) 5 ?
Pr1 Na1 3.7217(11) 16_665 ?
Pr1 Na1 3.7217(11) 11_665 ?
Pr1 Na1 3.7217(11) 2_565 ?
Na1 O2 2.287(2) . ?
Na1 O4 2.366(2) 2_564 ?
Na1 O1 2.422(2) 11_565 ?
Na1 O3 2.425(2) 9_565 ?
Na1 O2 2.475(2) 4_454 ?
Na1 O1 2.558(2) 14_545 ?
Na1 W1 3.5315(11) 4_454 ?
Na1 W1 3.5867(12) 14_545 ?
Na1 Na1 3.6334(10) 3 ?
Na1 Na1 3.6334(10) 4_454 ?
Na1 W1 3.6762(11) 11_565 ?
Na1 Na2 3.7185(11) . ?
Na2 O1 2.462(2) 11_565 ?
Na2 O1 2.462(2) 16_665 ?
Na2 O1 2.462(2) 6_464 ?
Na2 O1 2.463(2) . ?
Na2 W1 3.58836(10) 11_565 ?
Na2 W1 3.58836(10) 6_464 ?
Na2 W1 3.58836(10) 16_665 ?
Na2 Na1 3.7184(11) 16_665 ?
Na2 Na1 3.7184(11) 11_565 ?
Na2 Na1 3.7184(11) 6_464 ?
O1 Na1 2.422(2) 16_665 ?
O1 Na1 2.558(2) 14 ?
O2 Na1 2.475(2) 3 ?
O3 Na1 2.425(2) 9_565 ?
O3 Pr1 2.4583(18) 13_565 ?
O4 Na1 2.366(2) 2_565 ?
